data_7024598
loop_
_publ_author_name
'Ramos, Alberto'
'Stephan, Douglas W.'

_publ_section_title
;
 Titanium ferrocenyl-phosphinimide complexes.
;
_journal_issue 5
_journal_name_full 'Dalton transactions (Cambridge, England : 2003)'
_journal_page_first 1328
_journal_page_last 1338
_journal_paper_doi 10.1039/b918919j
_journal_volume 39
_journal_year 2010
_chemical_formula_sum 'C26 H44 Cl6 Fe N2 P2 Ti2'
_chemical_formula_weight 810.92
_space_group_IT_number 15
_symmetry_cell_setting monoclinic
_symmetry_space_group_name_Hall '-C 2yc'
_symmetry_space_group_name_H-M 'C 1 2/c 1'
_atom_sites_solution_hydrogens geom
_atom_sites_solution_primary direct
_atom_sites_solution_secondary difmap
_audit_creation_method SHELXL-97
_cell_angle_alpha 90.00
_cell_angle_beta 105.29(3)
_cell_angle_gamma 90.00
_cell_formula_units_Z 4
_cell_length_a 26.615(5)
_cell_length_b 9.6625(19)
_cell_length_c 14.696(3)
_cell_measurement_temperature 293(2)
_cell_measurement_theta_max 27.48
_cell_measurement_theta_min 2.55
_cell_volume 3645.6(13)
_computing_structure_refinement 'SHELXL-97 (Sheldrick, 1997)'
_computing_structure_solution 'SHELXS-97 (Sheldrick, 1990)'
_diffrn_ambient_temperature 293(2)
_diffrn_measured_fraction_theta_full 0.987
_diffrn_measured_fraction_theta_max 0.987
_diffrn_radiation_monochromator graphite
_diffrn_radiation_source 'fine-focus sealed tube'
_diffrn_radiation_type MoK\a
_diffrn_radiation_wavelength 0.71073
_diffrn_reflns_av_R_equivalents 0.0522
_diffrn_reflns_av_sigmaI/netI 0.0674
_diffrn_reflns_limit_h_max 34
_diffrn_reflns_limit_h_min -34
_diffrn_reflns_limit_k_max 12
_diffrn_reflns_limit_k_min -10
_diffrn_reflns_limit_l_max 18
_diffrn_reflns_limit_l_min -14
_diffrn_reflns_number 11621
_diffrn_reflns_theta_full 27.52
_diffrn_reflns_theta_max 27.52
_diffrn_reflns_theta_min 2.56
_exptl_absorpt_coefficient_mu 1.368
_exptl_absorpt_correction_T_max 0.948
_exptl_absorpt_correction_T_min 0.810
_exptl_absorpt_correction_type multi-scan
_exptl_absorpt_process_details
;
multi-scan from symmetry-related measurements
Sortav (Blessing 1995)
;
_exptl_crystal_density_diffrn 1.477
_exptl_crystal_density_method 'not measured'
_exptl_crystal_F_000 1664
_exptl_crystal_size_max 0.24
_exptl_crystal_size_mid 0.22
_exptl_crystal_size_min 0.18
_refine_diff_density_max 0.752
_refine_diff_density_min -0.534
_refine_diff_density_rms 0.102
_refine_ls_extinction_method none
_refine_ls_goodness_of_fit_ref 1.062
_refine_ls_hydrogen_treatment constr
_refine_ls_matrix_type full
_refine_ls_number_parameters 177
_refine_ls_number_reflns 4156
_refine_ls_number_restraints 0
_refine_ls_restrained_S_all 1.062
_refine_ls_R_factor_all 0.0842
_refine_ls_R_factor_gt 0.0456
_refine_ls_shift/su_max 0.000
_refine_ls_shift/su_mean 0.000
_refine_ls_structure_factor_coef Fsqd
_refine_ls_weighting_details 'calc w=1/[\s^2^(Fo^2^)+(0.0424P)^2^+4.9784P] where P=(Fo^2^+2Fc^2^)/3'
_refine_ls_weighting_scheme calc
_refine_ls_wR_factor_gt 0.0955
_refine_ls_wR_factor_ref 0.1124
_reflns_number_gt 2824
_reflns_number_total 4156
_reflns_threshold_expression >2sigma(I)
_cod_data_source_file b918919j.txt
_cod_data_source_block Fe(C5H4PtBu2NTiCl3)2
_cod_original_cell_volume 3645.6(12)
_cod_original_sg_symbol_H-M C2/c
_cod_database_code 7024598

loop_
_symmetry_equiv_pos_as_xyz
'x, y, z'
'-x, y, -z+1/2'
'x+1/2, y+1/2, z'
'-x+1/2, y+1/2, -z+1/2'
'-x, -y, -z'
'x, -y, z-1/2'
'-x+1/2, -y+1/2, -z'
'x+1/2, -y+1/2, z-1/2'

loop_
_atom_site_label
_atom_site_type_symbol
_atom_site_fract_x
_atom_site_fract_y
_atom_site_fract_z
_atom_site_U_iso_or_equiv
_atom_site_adp_type
_atom_site_occupancy
_atom_site_symmetry_multiplicity
_atom_site_calc_flag
_atom_site_refinement_flags
Fe1 Fe 0.5000 0.77333(6) 0.2500 0.02003(17) Uani 1 2 d S
Ti1 Ti 0.38386(2) 0.65210(6) 0.45028(4) 0.02495(17) Uani 1 1 d .
P1 P 0.37363(3) 0.85903(8) 0.26479(6) 0.02004(19) Uani 1 1 d .
Cl2 Cl 0.44692(3) 0.72147(9) 0.57635(6) 0.0343(2) Uani 1 1 d .
Cl1 Cl 0.30657(4) 0.65005(13) 0.48308(8) 0.0605(3) Uani 1 1 d .
Cl3 Cl 0.40213(5) 0.44382(9) 0.40134(7) 0.0584(3) Uani 1 1 d .
N1 N 0.38132(10) 0.7652(3) 0.35923(18) 0.0251(6) Uani 1 1 d .
C10 C 0.37944(12) 1.0439(3) 0.3013(2) 0.0238(7) Uani 1 1 d .
C2 C 0.44742(12) 0.8874(3) 0.1490(2) 0.0225(7) Uani 1 1 d .
H2A H 0.4470 0.9884 0.1429 0.027 Uiso 1 1 calc R
C4 C 0.46599(13) 0.6586(3) 0.1328(2) 0.0278(8) Uani 1 1 d .
H4A H 0.4803 0.5739 0.1129 0.033 Uiso 1 1 calc R
C6 C 0.30996(12) 0.8133(3) 0.1815(2) 0.0278(8) Uani 1 1 d .
C1 C 0.42141(12) 0.8090(3) 0.2054(2) 0.0212(7) Uani 1 1 d .
C13 C 0.35765(14) 1.1435(3) 0.2188(2) 0.0320(8) Uani 1 1 d .
H13A H 0.3616 1.2371 0.2413 0.048 Uiso 1 1 calc R
H13B H 0.3214 1.1241 0.1918 0.048 Uiso 1 1 calc R
H13C H 0.3763 1.1313 0.1717 0.048 Uiso 1 1 calc R
C3 C 0.47471(12) 0.7940(3) 0.1048(2) 0.0256(7) Uani 1 1 d .
H3A H 0.4964 0.8195 0.0629 0.031 Uiso 1 1 calc R
C5 C 0.43364(12) 0.6652(3) 0.1946(2) 0.0267(7) Uani 1 1 d .
H5A H 0.4210 0.5861 0.2240 0.032 Uiso 1 1 calc R
C12 C 0.35111(14) 1.0648(3) 0.3785(2) 0.0322(8) Uani 1 1 d .
H12A H 0.3537 1.1600 0.3978 0.048 Uiso 1 1 calc R
H12B H 0.3668 1.0072 0.4317 0.048 Uiso 1 1 calc R
H12C H 0.3151 1.0402 0.3545 0.048 Uiso 1 1 calc R
C7 C 0.30656(14) 0.8714(4) 0.0832(2) 0.0374(9) Uani 1 1 d .
H7A H 0.2736 0.8468 0.0411 0.056 Uiso 1 1 calc R
H7B H 0.3342 0.8335 0.0601 0.056 Uiso 1 1 calc R
H7C H 0.3097 0.9703 0.0866 0.056 Uiso 1 1 calc R
C11 C 0.43746(13) 1.0758(3) 0.3448(3) 0.0318(8) Uani 1 1 d .
H11A H 0.4414 1.1710 0.3640 0.048 Uiso 1 1 calc R
H11B H 0.4566 1.0587 0.2990 0.048 Uiso 1 1 calc R
H11C H 0.4506 1.0174 0.3987 0.048 Uiso 1 1 calc R
C8 C 0.30664(14) 0.6541(3) 0.1756(3) 0.0361(9) Uani 1 1 d .
H8A H 0.2741 0.6274 0.1330 0.054 Uiso 1 1 calc R
H8B H 0.3088 0.6169 0.2371 0.054 Uiso 1 1 calc R
H8C H 0.3349 0.6190 0.1531 0.054 Uiso 1 1 calc R
C9 C 0.26470(13) 0.8670(4) 0.2186(3) 0.0396(9) Uani 1 1 d .
H9A H 0.2322 0.8427 0.1750 0.059 Uiso 1 1 calc R
H9B H 0.2671 0.9658 0.2250 0.059 Uiso 1 1 calc R
H9C H 0.2666 0.8261 0.2789 0.059 Uiso 1 1 calc R

loop_
_atom_site_aniso_label
_atom_site_aniso_U_11
_atom_site_aniso_U_22
_atom_site_aniso_U_33
_atom_site_aniso_U_23
_atom_site_aniso_U_13
_atom_site_aniso_U_12
Fe1 0.0177(3) 0.0187(3) 0.0236(4) 0.000 0.0052(3) 0.000
Ti1 0.0269(3) 0.0217(3) 0.0253(3) 0.0004(2) 0.0052(3) -0.0037(2)
P1 0.0161(4) 0.0205(4) 0.0231(5) -0.0005(3) 0.0043(3) -0.0013(3)
Cl2 0.0333(5) 0.0339(5) 0.0322(5) -0.0044(4) 0.0022(4) -0.0036(4)
Cl1 0.0345(6) 0.0967(9) 0.0545(7) 0.0094(6) 0.0192(5) -0.0144(6)
Cl3 0.0974(9) 0.0225(5) 0.0446(6) -0.0051(4) 0.0000(6) 0.0078(5)
N1 0.0222(15) 0.0245(14) 0.0288(15) 0.0005(11) 0.0069(12) 0.0002(11)
C10 0.0227(17) 0.0195(16) 0.0284(18) -0.0010(13) 0.0053(14) 0.0016(13)
C2 0.0186(16) 0.0259(16) 0.0234(17) 0.0037(13) 0.0062(14) 0.0012(13)
C4 0.0250(18) 0.0285(18) 0.0280(19) -0.0133(14) 0.0036(15) -0.0034(14)
C6 0.0164(16) 0.0375(19) 0.0283(19) -0.0008(14) 0.0035(14) -0.0047(14)
C1 0.0173(16) 0.0225(16) 0.0221(17) -0.0031(12) 0.0025(13) -0.0002(12)
C13 0.034(2) 0.0250(18) 0.037(2) 0.0031(14) 0.0098(17) 0.0028(15)
C3 0.0222(17) 0.0325(18) 0.0228(17) -0.0020(14) 0.0072(14) -0.0011(14)
C5 0.0226(18) 0.0240(17) 0.033(2) -0.0051(13) 0.0066(15) -0.0061(13)
C12 0.030(2) 0.0298(19) 0.038(2) -0.0054(15) 0.0129(17) 0.0033(15)
C7 0.028(2) 0.052(2) 0.027(2) -0.0009(16) -0.0018(16) -0.0093(17)
C11 0.0260(19) 0.0264(18) 0.041(2) -0.0116(15) 0.0057(16) -0.0039(14)
C8 0.0257(19) 0.040(2) 0.039(2) -0.0045(16) 0.0013(17) -0.0122(16)
C9 0.0192(19) 0.053(2) 0.046(2) -0.0020(18) 0.0067(17) -0.0030(16)

loop_
_atom_type_symbol
_atom_type_description
_atom_type_scat_dispersion_real
_atom_type_scat_dispersion_imag
_atom_type_scat_source
C C 0.0033 0.0016 'International Tables Vol C Tables 4.2.6.8 and 6.1.1.4'
H H 0.0000 0.0000 'International Tables Vol C Tables 4.2.6.8 and 6.1.1.4'
N N 0.0061 0.0033 'International Tables Vol C Tables 4.2.6.8 and 6.1.1.4'
P P 0.1023 0.0942 'International Tables Vol C Tables 4.2.6.8 and 6.1.1.4'
Cl Cl 0.1484 0.1585 'International Tables Vol C Tables 4.2.6.8 and 6.1.1.4'
Ti Ti 0.2776 0.4457 'International Tables Vol C Tables 4.2.6.8 and 6.1.1.4'
Fe Fe 0.3463 0.8444 'International Tables Vol C Tables 4.2.6.8 and 6.1.1.4'

loop_
_geom_angle_atom_site_label_1
_geom_angle_atom_site_label_2
_geom_angle_atom_site_label_3
_geom_angle
_geom_angle_site_symmetry_1
_geom_angle_site_symmetry_3
C5 Fe1 C5 118.03(18) 2_655 .
C5 Fe1 C4 40.41(13) 2_655 2_655
C5 Fe1 C4 101.78(14) . 2_655
C5 Fe1 C4 101.78(14) 2_655 .
C5 Fe1 C4 40.41(13) . .
C4 Fe1 C4 114.47(19) 2_655 .
C5 Fe1 C1 157.23(13) 2_655 .
C5 Fe1 C1 41.51(12) . .
C4 Fe1 C1 123.19(13) 2_655 .
C4 Fe1 C1 68.57(13) . .
C5 Fe1 C1 41.51(12) 2_655 2_655
C5 Fe1 C1 157.23(12) . 2_655
C4 Fe1 C1 68.57(13) 2_655 2_655
C4 Fe1 C1 123.19(13) . 2_655
C1 Fe1 C1 160.63(17) . 2_655
C5 Fe1 C2 156.20(13) 2_655 .
C5 Fe1 C2 68.51(13) . .
C4 Fe1 C2 163.17(12) 2_655 .
C4 Fe1 C2 67.64(13) . .
C1 Fe1 C2 40.61(12) . .
C1 Fe1 C2 125.45(12) 2_655 .
C5 Fe1 C2 68.51(13) 2_655 2_655
C5 Fe1 C2 156.20(13) . 2_655
C4 Fe1 C2 67.64(13) 2_655 2_655
C4 Fe1 C2 163.16(12) . 2_655
C1 Fe1 C2 125.45(12) . 2_655
C1 Fe1 C2 40.61(12) 2_655 2_655
C2 Fe1 C2 115.61(18) . 2_655
C5 Fe1 C3 118.39(13) 2_655 .
C5 Fe1 C3 67.91(13) . .
C4 Fe1 C3 150.53(13) 2_655 .
C4 Fe1 C3 40.00(13) . .
C1 Fe1 C3 68.12(13) . .
C1 Fe1 C3 109.88(13) 2_655 .
C2 Fe1 C3 40.08(12) . .
C2 Fe1 C3 131.46(13) 2_655 .
C5 Fe1 C3 67.91(13) 2_655 2_655
C5 Fe1 C3 118.39(13) . 2_655
C4 Fe1 C3 40.00(13) 2_655 2_655
C4 Fe1 C3 150.53(13) . 2_655
C1 Fe1 C3 109.88(13) . 2_655
C1 Fe1 C3 68.12(13) 2_655 2_655
C2 Fe1 C3 131.46(13) . 2_655
C2 Fe1 C3 40.08(12) 2_655 2_655
C3 Fe1 C3 168.91(18) . 2_655
N1 Ti1 Cl1 108.97(10) . .
N1 Ti1 Cl3 106.87(9) . .
Cl1 Ti1 Cl3 110.65(5) . .
N1 Ti1 Cl2 108.66(9) . .
Cl1 Ti1 Cl2 110.77(5) . .
Cl3 Ti1 Cl2 110.81(4) . .
N1 P1 C1 108.69(14) . .
N1 P1 C10 107.89(14) . .
C1 P1 C10 112.62(14) . .
N1 P1 C6 108.47(14) . .
C1 P1 C6 104.82(14) . .
C10 P1 C6 114.17(15) . .
P1 N1 Ti1 172.76(18) . .
C12 C10 C13 110.2(3) . .
C12 C10 C11 107.6(3) . .
C13 C10 C11 109.4(3) . .
C12 C10 P1 108.7(2) . .
C13 C10 P1 112.8(2) . .
C11 C10 P1 108.0(2) . .
C3 C2 C1 108.3(3) . .
C3 C2 Fe1 70.04(18) . .
C1 C2 Fe1 68.96(17) . .
C5 C4 C3 108.8(3) . .
C5 C4 Fe1 69.07(18) . .
C3 C4 Fe1 70.89(18) . .
C7 C6 C9 110.7(3) . .
C7 C6 C8 109.0(3) . .
C9 C6 C8 108.6(3) . .
C7 C6 P1 110.5(2) . .
C9 C6 P1 110.4(2) . .
C8 C6 P1 107.6(2) . .
C2 C1 C5 106.7(3) . .
C2 C1 P1 130.9(2) . .
C5 C1 P1 121.6(2) . .
C2 C1 Fe1 70.43(18) . .
C5 C1 Fe1 68.47(17) . .
P1 C1 Fe1 133.37(17) . .
C4 C3 C2 108.3(3) . .
C4 C3 Fe1 69.11(18) . .
C2 C3 Fe1 69.88(18) . .
C4 C5 C1 108.0(3) . .
C4 C5 Fe1 70.52(18) . .
C1 C5 Fe1 70.02(17) . .

loop_
_geom_bond_atom_site_label_1
_geom_bond_atom_site_label_2
_geom_bond_distance
_geom_bond_site_symmetry_2
Fe1 C5 2.029(3) 2_655
Fe1 C5 2.029(3) .
Fe1 C4 2.048(3) 2_655
Fe1 C4 2.048(3) .
Fe1 C1 2.050(3) .
Fe1 C1 2.050(3) 2_655
Fe1 C2 2.069(3) .
Fe1 C2 2.069(3) 2_655
Fe1 C3 2.071(3) .
Fe1 C3 2.071(3) 2_655
Ti1 N1 1.715(3) .
Ti1 Cl1 2.2332(13) .
Ti1 Cl3 2.2335(11) .
Ti1 Cl2 2.2492(13) .
P1 N1 1.625(3) .
P1 C1 1.788(3) .
P1 C10 1.860(3) .
P1 C6 1.864(3) .
C10 C12 1.532(4) .
C10 C13 1.537(4) .
C10 C11 1.539(4) .
C2 C3 1.419(4) .
C2 C1 1.429(4) .
C4 C5 1.408(5) .
C4 C3 1.409(5) .
C6 C7 1.530(5) .
C6 C9 1.538(5) .
C6 C8 1.541(5) .
C1 C5 1.445(4) .
